data_7134019
loop_
_publ_author_name
'Haldar, Rajashi'
'Naskar, Sudip'
'Jana, Bapan'
'Mandal, Dipankar'
'Shanmugam, Maheswaran'

_publ_section_title
;
 Harnessing Thermal Waste with a Poling-free Molecular Pyroelectric
 Zinc(II) Complex
;
_journal_name_full 'Chemical Communications'
_journal_paper_doi 10.1039/D4CC06054G
_journal_year 2024
_chemical_absolute_configuration unk
_chemical_formula_moiety 'C30 H24 N6 Zn, 2(Cl O4)'
_chemical_formula_sum 'C30 H24 Cl2 N6 O8 Zn'
_chemical_formula_weight 732.82
_space_group_crystal_system monoclinic
_space_group_IT_number 5
_space_group_name_Hall 'C 2y'
_space_group_name_H-M_alt 'C 1 2 1'
_atom_sites_solution_hydrogens geom
_atom_sites_solution_primary iterative
_audit_creation_date 2024-08-07
_audit_creation_method
;
Olex2 1.3-ac4
(compiled 2019.04.23 svn.r3594 for Rigaku Oxford Diffraction, GUI svn.r5739)
;
_audit_update_record
;
2024-08-07 deposited with the CCDC.	2024-11-26 downloaded from the CCDC.
;
_cell_angle_alpha 90
_cell_angle_beta 114.642(4)
_cell_angle_gamma 90
_cell_formula_units_Z 8
_cell_length_a 22.9073(8)
_cell_length_b 14.4467(4)
_cell_length_c 21.7890(7)
_cell_measurement_reflns_used 17300
_cell_measurement_temperature 300.00(10)
_cell_measurement_theta_max 20.2100
_cell_measurement_theta_min 1.7050
_cell_volume 6554.1(4)
_computing_cell_refinement 'CrysAlisPro 1.171.41.93a (Rigaku OD, 2020)'
_computing_data_collection 'CrysAlisPro 1.171.41.93a (Rigaku OD, 2020)'
_computing_data_reduction 'CrysAlisPro 1.171.41.93a (Rigaku OD, 2020)'
_computing_molecular_graphics 'Olex2 (Dolomanov et al., 2009)'
_computing_publication_material 'Olex2 (Dolomanov et al., 2009)'
_computing_structure_refinement 'ShelXL (Sheldrick, 2015)'
_computing_structure_solution 'olex2.solve (Bourhis et al., 2015)'
_diffrn_ambient_environment air
_diffrn_ambient_temperature 300.00(10)
_diffrn_detector 'CCD plate'
_diffrn_detector_area_resol_mean 8
_diffrn_measured_fraction_theta_full 1.000
_diffrn_measured_fraction_theta_max 1.000
_diffrn_measurement_details
;
List of Runs (angles in degrees, time in seconds):

  # Type    Start    End  Width  t~exp~   \w     \q     \k     \f   Frames
#--------------------------------------------------------------------------
  1  \f   -349.73  10.27   1.00    2.00  21.10 -20.73 -31.50    --   360
  2  \w    -76.23   6.77   1.00    2.00    --  -20.73  89.85-137.66   83
  3  \w    -76.23   6.77   1.00    2.00    --  -20.73  89.85  69.33   83
  4  \w   -123.75  17.25   1.00    2.00    --  -20.73 -59.25 -33.92  141
  5  \w   -123.75  17.25   1.00    2.00    --  -20.73 -59.25 173.08  141
  6  \w    -76.23   6.77   1.00    2.00    --  -20.73  89.85 -32.66   83
  7  \w   -123.75  17.25   1.00    2.00    --  -20.73 -59.25  20.08  141
  8  \w    -76.23   6.77   1.00    2.00    --  -20.73  89.85  18.34   83
  9  \w    -76.23   6.77   1.00    2.00    --  -20.73  89.85 171.34   83
 10  \f    -10.27 349.73   1.00    2.00  70.13 -20.73  31.50    --   360
 11  \w   -123.75  17.25   1.00    2.00    --  -20.73 -59.25 -84.92  141
;
_diffrn_measurement_device 'abstract diffractometer'
_diffrn_measurement_device_type 'Saxi-CrysAlisPro-abstract goniometer imported SAXI images'
_diffrn_measurement_method '\w and \f scans'
_diffrn_orient_matrix_type 'CrysAlisPro convention (1999,Acta A55,543-557)'
_diffrn_orient_matrix_UB_11 -0.0029244000
_diffrn_orient_matrix_UB_12 -0.0128874000
_diffrn_orient_matrix_UB_13 -0.0325654000
_diffrn_orient_matrix_UB_21 0.0057994000
_diffrn_orient_matrix_UB_22 -0.0468675000
_diffrn_orient_matrix_UB_23 0.0105385000
_diffrn_orient_matrix_UB_31 -0.0334413000
_diffrn_orient_matrix_UB_32 -0.0069607000
_diffrn_orient_matrix_UB_33 -0.0105464000
_diffrn_radiation_monochromator graphite
_diffrn_radiation_probe x-ray
_diffrn_radiation_type 'Mo K\a'
_diffrn_radiation_wavelength 0.71073
_diffrn_reflns_av_R_equivalents 0.0957
_diffrn_reflns_av_unetI/netI 0.0481
_diffrn_reflns_Laue_measured_fraction_full 1.000
_diffrn_reflns_Laue_measured_fraction_max 1.000
_diffrn_reflns_limit_h_max 27
_diffrn_reflns_limit_h_min -27
_diffrn_reflns_limit_k_max 17
_diffrn_reflns_limit_k_min -17
_diffrn_reflns_limit_l_max 25
_diffrn_reflns_limit_l_min -25
_diffrn_reflns_number 103786
_diffrn_reflns_point_group_measured_fraction_full 1.000
_diffrn_reflns_point_group_measured_fraction_max 1.000
_diffrn_reflns_theta_full 25.000
_diffrn_reflns_theta_max 25.000
_diffrn_reflns_theta_min 1.716
_diffrn_source 'fine-focus sealed X-ray tube'
_diffrn_source_type 'Enhance (Mo) X-ray Source'
_exptl_absorpt_coefficient_mu 0.971
_exptl_absorpt_correction_T_max 1.00000
_exptl_absorpt_correction_T_min 0.66456
_exptl_absorpt_correction_type multi-scan
_exptl_absorpt_process_details
;
CrysAlisPro 1.171.41.93a (Rigaku Oxford Diffraction, 2020)
Empirical absorption correction using spherical harmonics,
implemented in SCALE3 ABSPACK scaling algorithm.
;
_exptl_crystal_colour 'light pink'
_exptl_crystal_colour_modifier light
_exptl_crystal_colour_primary pink
_exptl_crystal_density_diffrn 1.485
_exptl_crystal_description block
_exptl_crystal_F_000 2992
_exptl_crystal_size_max 0.183
_exptl_crystal_size_mid 0.156
_exptl_crystal_size_min 0.098
_refine_diff_density_max 1.344
_refine_diff_density_min -1.084
_refine_diff_density_rms 0.106
_refine_ls_abs_structure_details
;
 Flack x determined using 2917 quotients [(I+)-(I-)]/[(I+)+(I-)]
 (Parsons, Flack and Wagner, Acta Cryst. B69 (2013) 249-259).
;
_refine_ls_abs_structure_Flack 0.015(8)
_refine_ls_extinction_method none
_refine_ls_goodness_of_fit_ref 1.008
_refine_ls_hydrogen_treatment constr
_refine_ls_matrix_type full
_refine_ls_number_parameters 844
_refine_ls_number_reflns 11534
_refine_ls_number_restraints 2
_refine_ls_restrained_S_all 1.008
_refine_ls_R_factor_all 0.1120
_refine_ls_R_factor_gt 0.0833
_refine_ls_shift/su_max 0.007
_refine_ls_shift/su_mean 0.000
_refine_ls_structure_factor_coef Fsqd
_refine_ls_weighting_details 'w=1/[\s^2^(Fo^2^)+(0.1874P)^2^] where P=(Fo^2^+2Fc^2^)/3'
_refine_ls_weighting_scheme calc
_refine_ls_wR_factor_gt 0.2264
_refine_ls_wR_factor_ref 0.2631
_reflns_Friedel_coverage 0.917
_reflns_Friedel_fraction_full 1.000
_reflns_Friedel_fraction_max 1.000
_reflns_number_gt 8062
_reflns_number_total 11534
_reflns_threshold_expression 'I > 2\s(I)'
_cod_data_source_file d4cc06054g2.cif
_cod_data_source_block ms_rh_sc_znbpy_clo4_rt_autored
_cod_database_code 7134019
_shelx_shelxl_version_number 2018/3
_chemical_oxdiff_formula 'C H N O Zn Cl'
_shelx_space_group_comment
;
The symmetry employed for this shelxl refinement is uniquely defined
by the following loop, which should always be used as a source of
symmetry information in preference to the above space-group names.
They are only intended as comments.
;
_shelx_estimated_absorpt_t_max 0.911
_shelx_estimated_absorpt_t_min 0.842
_reflns_odcompleteness_completeness 94.56
_reflns_odcompleteness_iscentric 1
_reflns_odcompleteness_theta 32.63
_olex2_refinement_description
;
1. Fixed Uiso
 At 1.2 times of:
  All C(H) groups
2. Restrained distances
 C36-C35
 1.5 with sigma of 0.002
3. Uiso/Uaniso restraints and constraints
: with sigma of 0.001 and sigma for terminal atoms of 0.002
: with sigma of 0.001 and sigma for terminal atoms of 0.002
4. Others
 Sof(O11D)=Sof(O12D)=Sof(O13D)=Sof(O14D)=1-FVAR(1)
 Sof(O11)=Sof(O12)=Sof(O13)=Sof(O14)=FVAR(1)
5.a Aromatic/amide H refined with riding coordinates:
 C1(H1), C11(H11), C12(H12), C13(H13), C14(H14), C17(H17), C18(H18), C19(H19),
 C20(H20), C21(H21), C22(H22), C23(H23), C27(H27), C28(H28), C29(H29), C30(H30),
  C31(H31), C32(H32), C33(H33), C34(H34), C37(H37), C38(H38), C39(H39),
 C40(H40), C11A(H11A), C12A(H12A), C13A(H13A), C14A(H14A), C17A(H17A),
 C18A(H18A), C19A(H19A), C20A(H20A), C21A(H21A), C22A(H22A), C23A(H23A),
 C24A(H24A), C27A(H27A), C28A(H28A), C29A(H29A), C30A(H30A), C31A(H31A),
 C32A(H32A), C33A(H33A), C34A(H34A), C37A(H37A), C38A(H38A), C39A(H39A),
 C40A(H40A)
;
_smtbx_masks_void_probe_radius 1.2
_smtbx_masks_void_truncation_radius 1.2
_olex2_submission_special_instructions 'No special instructions were received'
_oxdiff_exptl_absorpt_empirical_details
;
Empirical correction (ABSPACK) includes:
- Absorption correction using spherical harmonics
- Frame scaling
;
_oxdiff_exptl_absorpt_empirical_full_max 1.967
_oxdiff_exptl_absorpt_empirical_full_min 0.654

loop_
_space_group_symop_operation_xyz
'x, y, z'
'-x, y, -z'
'x+1/2, y+1/2, z'
'-x+1/2, y+1/2, -z'

loop_
_atom_site_label
_atom_site_type_symbol
_atom_site_fract_x
_atom_site_fract_y
_atom_site_fract_z
_atom_site_U_iso_or_equiv
_atom_site_adp_type
_atom_site_occupancy
_atom_site_site_symmetry_order
_atom_site_calc_flag
_atom_site_refinement_flags_posn
_atom_site_refinement_flags_adp
_atom_site_refinement_flags_occupancy
_atom_site_disorder_assembly
_atom_site_disorder_group
Zn1 Zn 0.84706(6) 0.42381(9) 0.51008(7) 0.0699(4) Uani 1 1 d . . . . .
N11 N 0.7904(5) 0.4688(8) 0.5613(5) 0.074(2) Uani 1 1 d . . . . .
N12 N 0.7526(4) 0.3681(8) 0.4493(5) 0.071(2) Uani 1 1 d . . . . .
N21 N 0.8316(5) 0.5502(7) 0.4491(5) 0.074(3) Uani 1 1 d . . . . .
N22 N 0.9272(5) 0.5086(8) 0.5671(6) 0.078(3) Uani 1 1 d . . . . .
N31 N 0.8777(5) 0.2979(8) 0.5686(5) 0.074(3) Uani 1 1 d . . . . .
N32 N 0.8897(5) 0.3407(7) 0.4563(5) 0.068(2) Uani 1 1 d . . . . .
C1 C 0.9138(8) 0.1426(11) 0.5708(9) 0.101(4) Uani 1 1 d . . . . .
H1 H 0.924468 0.094684 0.548787 0.121 Uiso 1 1 calc R . . . .
C11 C 0.8130(8) 0.5171(11) 0.6201(8) 0.088(4) Uani 1 1 d . . . . .
H11 H 0.856070 0.534093 0.639604 0.105 Uiso 1 1 calc R . . . .
C12 C 0.7740(9) 0.5421(11) 0.6522(9) 0.099(4) Uani 1 1 d . . . . .
H12 H 0.789924 0.577478 0.691426 0.119 Uiso 1 1 calc R . . . .
C13 C 0.7143(8) 0.5143(12) 0.6256(8) 0.095(4) Uani 1 1 d . . . . .
H13 H 0.688465 0.527714 0.647914 0.114 Uiso 1 1 calc R . . . .
C14 C 0.6882(7) 0.4659(12) 0.5657(8) 0.093(4) Uani 1 1 d . . . . .
H14 H 0.645274 0.448396 0.546700 0.111 Uiso 1 1 calc R . . . .
C15 C 0.7290(5) 0.4443(9) 0.5346(6) 0.072(3) Uani 1 1 d . . . . .
C16 C 0.7066(6) 0.3894(9) 0.4716(6) 0.072(3) Uani 1 1 d . . . . .
C17 C 0.6431(7) 0.3606(14) 0.4363(8) 0.100(5) Uani 1 1 d . . . . .
H17 H 0.611644 0.376030 0.450935 0.120 Uiso 1 1 calc R . . . .
C18 C 0.6283(7) 0.3066(12) 0.3769(8) 0.094(4) Uani 1 1 d . . . . .
H18 H 0.586401 0.286187 0.352447 0.113 Uiso 1 1 calc R . . . .
C19 C 0.6742(7) 0.2845(11) 0.3555(8) 0.091(4) Uani 1 1 d . . . . .
H19 H 0.664793 0.248654 0.317057 0.109 Uiso 1 1 calc R . . . .
C20 C 0.7357(6) 0.3174(10) 0.3929(7) 0.083(3) Uani 1 1 d . . . . .
H20 H 0.767262 0.303567 0.377985 0.100 Uiso 1 1 calc R . . . .
C21 C 0.7847(7) 0.5663(12) 0.3909(7) 0.092(4) Uani 1 1 d . . . . .
H21 H 0.755895 0.518881 0.369611 0.110 Uiso 1 1 calc R . . . .
C22 C 0.7761(9) 0.6503(13) 0.3597(9) 0.104(5) Uani 1 1 d . . . . .
H22 H 0.739010 0.661826 0.320974 0.125 Uiso 1 1 calc R . . . .
C23 C 0.8193(11) 0.7138(13) 0.3838(11) 0.118(6) Uani 1 1 d . . . . .
H23 H 0.815750 0.769312 0.360863 0.141 Uiso 1 1 calc R . . . .
C25 C 0.8754(6) 0.6164(9) 0.4766(7) 0.074(3) Uani 1 1 d . . . . .
C26 C 0.9307(6) 0.5916(9) 0.5436(7) 0.077(3) Uani 1 1 d . . . . .
C27 C 0.9795(6) 0.6523(10) 0.5765(7) 0.084(4) Uani 1 1 d . . . . .
H27 H 0.980384 0.709974 0.557959 0.101 Uiso 1 1 calc R . . . .
C28 C 1.0278(8) 0.6265(16) 0.6382(10) 0.115(6) Uani 1 1 d . . . . .
H28 H 1.060177 0.667884 0.662802 0.138 Uiso 1 1 calc R . . . .
C29 C 1.0270(6) 0.5411(14) 0.6616(8) 0.094(5) Uani 1 1 d . . . . .
H29 H 1.059846 0.521589 0.701865 0.113 Uiso 1 1 calc R . . . .
C30 C 0.9772(6) 0.4828(12) 0.6257(7) 0.089(4) Uani 1 1 d . . . . .
H30 H 0.977465 0.423195 0.642018 0.107 Uiso 1 1 calc R . . . .
C31 C 0.8752(8) 0.2810(13) 0.6289(8) 0.097(4) Uani 1 1 d . . . . .
H31 H 0.863523 0.328599 0.650197 0.116 Uiso 1 1 calc R . . . .
C32 C 0.8895(9) 0.1961(13) 0.6589(9) 0.105(5) Uani 1 1 d . . . . .
H32 H 0.883888 0.184885 0.698106 0.125 Uiso 1 1 calc R . . . .
C33 C 0.9117(9) 0.1284(14) 0.6316(10) 0.116(6) Uani 1 1 d . . . . .
H33 H 0.925483 0.072518 0.654158 0.139 Uiso 1 1 calc R . . . .
C34 C 0.8724(9) 0.6967(11) 0.4461(9) 0.099(4) Uani 1 1 d . . . . .
H34 H 0.904387 0.740957 0.465218 0.118 Uiso 1 1 calc R . . . .
C35 C 0.8996(6) 0.2306(8) 0.5423(5) 0.070(3) Uani 1 1 d D . . . .
C36 C 0.9042(5) 0.2557(9) 0.4776(5) 0.075(3) Uani 1 1 d D . . . .
C37 C 0.9236(8) 0.1923(10) 0.4415(8) 0.093(4) Uani 1 1 d . . . . .
H37 H 0.934845 0.132434 0.457853 0.111 Uiso 1 1 calc R . . . .
C38 C 0.9263(7) 0.2174(11) 0.3828(8) 0.085(4) Uani 1 1 d . . . . .
H38 H 0.937329 0.174992 0.357349 0.102 Uiso 1 1 calc R . . . .
C39 C 0.9120(7) 0.3078(13) 0.3623(7) 0.094(4) Uani 1 1 d . . . . .
H39 H 0.914962 0.328616 0.323322 0.113 Uiso 1 1 calc R . . . .
C40 C 0.8929(6) 0.3680(11) 0.4007(7) 0.085(4) Uani 1 1 d . . . . .
H40 H 0.882203 0.428790 0.386346 0.102 Uiso 1 1 calc R . . . .
Zn02 Zn 0.64965(7) 0.46017(11) -0.07618(7) 0.0767(5) Uani 1 1 d . . . . .
N11A N 0.6331(6) 0.5797(8) -0.0280(6) 0.079(3) Uani 1 1 d . . . . .
N12A N 0.5496(5) 0.4921(8) -0.1393(5) 0.077(3) Uani 1 1 d . . . . .
N21A N 0.6937(6) 0.5361(9) -0.1291(5) 0.086(3) Uani 1 1 d . . . . .
N22A N 0.7504(5) 0.4506(10) -0.0099(5) 0.091(3) Uani 1 1 d . . . . .
N31A N 0.6230(5) 0.3633(9) -0.0158(5) 0.081(3) Uani 1 1 d . . . . .
N32A N 0.6488(5) 0.3308(9) -0.1243(5) 0.079(3) Uani 1 1 d . . . . .
C11A C 0.6770(9) 0.6212(12) 0.0251(9) 0.104(5) Uani 1 1 d . . . . .
H11A H 0.718083 0.596106 0.045570 0.125 Uiso 1 1 calc R . . . .
C12A C 0.6627(9) 0.7030(13) 0.0511(9) 0.105(5) Uani 1 1 d . . . . .
H12A H 0.693741 0.730390 0.089417 0.126 Uiso 1 1 calc R . . . .
C13A C 0.6040(10) 0.7417(13) 0.0205(10) 0.107(5) Uani 1 1 d . . . . .
H13A H 0.594304 0.796607 0.036520 0.129 Uiso 1 1 calc R . . . .
C14A C 0.5592(9) 0.6982(11) -0.0347(8) 0.097(4) Uani 1 1 d . . . . .
H14A H 0.518848 0.724971 -0.057085 0.117 Uiso 1 1 calc R . . . .
C15A C 0.5722(7) 0.6167(10) -0.0577(7) 0.081(3) Uani 1 1 d . . . . .
C16A C 0.5255(6) 0.5624(9) -0.1163(6) 0.074(3) Uani 1 1 d . . . . .
C17A C 0.4603(8) 0.5818(13) -0.1412(8) 0.099(4) Uani 1 1 d . . . . .
H17A H 0.444703 0.630252 -0.124220 0.119 Uiso 1 1 calc R . . . .
C18A C 0.4202(8) 0.5260(14) -0.1921(9) 0.105(5) Uani 1 1 d . . . . .
H18A H 0.376219 0.537369 -0.210450 0.126 Uiso 1 1 calc R . . . .
C19A C 0.4426(7) 0.4544(13) -0.2166(7) 0.097(4) Uani 1 1 d . . . . .
H19A H 0.414922 0.416664 -0.250972 0.116 Uiso 1 1 calc R . . . .
C20A C 0.5096(7) 0.4398(12) -0.1875(7) 0.095(4) Uani 1 1 d . . . . .
H20A H 0.526041 0.390934 -0.203322 0.114 Uiso 1 1 calc R . . . .
C21A C 0.6640(8) 0.5861(13) -0.1830(8) 0.099(5) Uani 1 1 d . . . . .
H21A H 0.619351 0.584774 -0.203666 0.119 Uiso 1 1 calc R . . . .
C22A C 0.6961(10) 0.6411(15) -0.2107(10) 0.116(6) Uani 1 1 d . . . . .
H22A H 0.673436 0.681030 -0.246132 0.139 Uiso 1 1 calc R . . . .
C23A C 0.7588(11) 0.6366(13) -0.1866(11) 0.115(6) Uani 1 1 d . . . . .
H23A H 0.780948 0.669876 -0.206654 0.138 Uiso 1 1 calc R . . . .
C24A C 0.7913(9) 0.5820(14) -0.1314(9) 0.109(5) Uani 1 1 d . . . . .
H24A H 0.835873 0.578331 -0.113838 0.131 Uiso 1 1 calc R . . . .
C25A C 0.7593(7) 0.5333(9) -0.1021(7) 0.079(3) Uani 1 1 d . . . . .
C26A C 0.7895(7) 0.4814(10) -0.0378(7) 0.091(4) Uani 1 1 d . . . . .
C27A C 0.8579(8) 0.4697(13) -0.0082(10) 0.109(5) Uani 1 1 d . . . . .
H27A H 0.883817 0.488927 -0.029204 0.130 Uiso 1 1 calc R . . . .
C28A C 0.8832(9) 0.4254(14) 0.0574(10) 0.117(6) Uani 1 1 d . . . . .
H28A H 0.927349 0.418284 0.080822 0.141 Uiso 1 1 calc R . . . .
C29A C 0.8439(10) 0.3936(15) 0.0859(9) 0.114(6) Uani 1 1 d . . . . .
H29A H 0.860810 0.366310 0.128412 0.137 Uiso 1 1 calc R . . . .
C30A C 0.7781(8) 0.4035(12) 0.0493(7) 0.099(5) Uani 1 1 d . . . . .
H30A H 0.751185 0.376141 0.066417 0.118 Uiso 1 1 calc R . . . .
C31A C 0.6098(8) 0.3870(12) 0.0358(8) 0.093(4) Uani 1 1 d . . . . .
H31A H 0.615485 0.447892 0.051008 0.112 Uiso 1 1 calc R . . . .
C32A C 0.5878(10) 0.3213(16) 0.0670(9) 0.110(5) Uani 1 1 d . . . . .
H32A H 0.581957 0.336682 0.105475 0.132 Uiso 1 1 calc R . . . .
C33A C 0.5751(11) 0.2376(18) 0.0424(10) 0.123(6) Uani 1 1 d . . . . .
H33A H 0.554855 0.195421 0.059236 0.148 Uiso 1 1 calc R . . . .
C34A C 0.5920(8) 0.2129(13) -0.0082(9) 0.104(5) Uani 1 1 d . . . . .
H34A H 0.588009 0.151497 -0.022284 0.125 Uiso 1 1 calc R . . . .
C35A C 0.6146(7) 0.2768(10) -0.0385(6) 0.077(3) Uani 1 1 d . . . . .
C36A C 0.6358(6) 0.2571(10) -0.0967(6) 0.076(3) Uani 1 1 d . . . . .
C37A C 0.6383(7) 0.1684(11) -0.1164(8) 0.093(4) Uani 1 1 d . . . . .
H37A H 0.627697 0.119312 -0.095446 0.112 Uiso 1 1 calc R . . . .
C38A C 0.6563(8) 0.1531(14) -0.1664(10) 0.111(6) Uani 1 1 d . . . . .
H38A H 0.658537 0.092952 -0.180505 0.133 Uiso 1 1 calc R . . . .
C39A C 0.6718(8) 0.2283(13) -0.1977(8) 0.101(5) Uani 1 1 d . . . . .
H39A H 0.684727 0.220050 -0.232562 0.121 Uiso 1 1 calc R . . . .
C40A C 0.6669(9) 0.3159(12) -0.1735(8) 0.097(4) Uani 1 1 d . . . . .
H40A H 0.676865 0.366989 -0.193254 0.116 Uiso 1 1 calc R . . . .
Cl1 Cl 0.9555(2) 0.6444(3) -0.2025(2) 0.1054(12) Uani 1 1 d . . . . .
O21A O 0.8935(9) 0.652(2) -0.2048(11) 0.210(11) Uani 1 1 d . . . . .
O22A O 0.9824(10) 0.7282(13) -0.1896(18) 0.259(15) Uani 1 1 d . . . . .
O23A O 0.947(2) 0.598(3) -0.257(2) 0.34(2) Uani 1 1 d . . . . .
O24A O 0.9940(12) 0.5904(16) -0.1521(15) 0.276(18) Uani 1 1 d . . . . .
Cl2 Cl 0.6558(3) 0.8274(4) 0.2033(3) 0.1249(16) Uani 1 1 d . . . . .
O11A O 0.667(2) 0.8650(18) 0.2611(12) 0.294(19) Uani 1 1 d . . . . .
O12A O 0.6724(12) 0.8702(13) 0.1575(9) 0.182(8) Uani 1 1 d . . . . .
O13A O 0.5870(17) 0.820(3) 0.173(3) 0.32(2) Uani 1 1 d . . . . .
O14A O 0.6639(11) 0.7327(13) 0.2027(9) 0.175(7) Uani 1 1 d . . . . .
Cl11 Cl 0.45350(16) 0.4265(3) 0.3671(2) 0.0902(9) Uani 1 1 d . . . . .
O11 O 0.510(3) 0.461(4) 0.434(3) 0.27(2) Uiso 0.67(3) 1 d . U P A 1
O12 O 0.411(2) 0.489(4) 0.315(3) 0.25(2) Uiso 0.67(3) 1 d . U P A 1
O13 O 0.4886(17) 0.389(3) 0.337(2) 0.206(15) Uiso 0.67(3) 1 d . . P A 1
O14 O 0.4082(19) 0.365(3) 0.357(2) 0.196(14) Uiso 0.67(3) 1 d . . P A 1
O11D O 0.457(2) 0.493(3) 0.423(2) 0.124(16) Uiso 0.33(3) 1 d . . P A 2
O12D O 0.420(3) 0.508(5) 0.380(4) 0.16(2) Uiso 0.33(3) 1 d . . P A 2
O13D O 0.382(2) 0.407(4) 0.321(3) 0.143(18) Uiso 0.33(3) 1 d . . P A 2
O14D O 0.497(5) 0.354(8) 0.403(5) 0.25(4) Uiso 0.33(3) 1 d . . P A 2
Cl21 Cl 0.76201(17) 0.4364(3) 0.22186(16) 0.0935(10) Uani 1 1 d . . . . .
O21 O 0.7316(9) 0.409(2) 0.2609(8) 0.217(12) Uani 1 1 d . . . . .
O22 O 0.8179(7) 0.4868(16) 0.2615(9) 0.200(11) Uani 1 1 d . . . . .
O23 O 0.7244(7) 0.4928(15) 0.1658(7) 0.160(7) Uani 1 1 d . . . . .
O24 O 0.780(2) 0.358(2) 0.1993(14) 0.287(19) Uani 1 1 d . . . . .

loop_
_atom_site_aniso_label
_atom_site_aniso_U_11
_atom_site_aniso_U_22
_atom_site_aniso_U_33
_atom_site_aniso_U_23
_atom_site_aniso_U_13
_atom_site_aniso_U_12
Zn1 0.0659(7) 0.0702(8) 0.0722(8) 0.0001(6) 0.0274(6) -0.0004(6)
N11 0.073(6) 0.081(6) 0.066(5) 0.004(5) 0.025(4) 0.001(5)
N12 0.058(5) 0.080(7) 0.071(6) -0.002(5) 0.023(4) -0.002(5)
N21 0.083(6) 0.066(6) 0.075(6) 0.008(5) 0.034(5) 0.004(5)
N22 0.069(6) 0.075(7) 0.085(6) -0.011(5) 0.028(5) -0.008(5)
N31 0.071(6) 0.075(7) 0.071(6) 0.007(5) 0.024(5) 0.003(5)
N32 0.071(5) 0.060(6) 0.075(6) 0.002(5) 0.032(5) -0.001(4)
C1 0.114(11) 0.077(10) 0.111(12) 0.006(8) 0.047(9) 0.007(8)
C11 0.098(9) 0.080(9) 0.089(9) 0.002(7) 0.042(8) 0.005(7)
C12 0.121(13) 0.085(10) 0.111(11) -0.006(9) 0.066(10) 0.005(9)
C13 0.102(10) 0.104(11) 0.103(10) -0.005(9) 0.065(9) -0.005(9)
C14 0.087(8) 0.101(10) 0.111(10) 0.011(9) 0.061(8) 0.003(8)
C15 0.072(7) 0.072(8) 0.078(7) 0.009(6) 0.036(5) 0.000(5)
C16 0.072(7) 0.069(7) 0.075(7) 0.014(6) 0.030(6) -0.001(5)
C17 0.080(9) 0.118(13) 0.094(10) 0.025(9) 0.030(8) -0.003(8)
C18 0.076(8) 0.102(11) 0.087(9) 0.009(8) 0.016(7) -0.023(8)
C19 0.086(9) 0.085(9) 0.085(9) -0.003(7) 0.020(7) -0.007(7)
C20 0.072(7) 0.089(9) 0.079(8) -0.003(7) 0.021(6) 0.004(6)
C21 0.102(10) 0.093(10) 0.071(8) 0.007(7) 0.027(7) 0.001(8)
C22 0.119(12) 0.086(11) 0.105(11) 0.026(9) 0.043(9) 0.004(10)
C23 0.154(17) 0.080(11) 0.136(15) 0.015(10) 0.077(14) 0.028(12)
C25 0.080(7) 0.076(8) 0.082(8) -0.004(6) 0.050(6) -0.004(6)
C26 0.085(8) 0.067(8) 0.089(8) -0.008(6) 0.046(7) 0.002(6)
C27 0.075(7) 0.082(9) 0.092(9) -0.023(7) 0.030(7) -0.021(7)
C28 0.086(10) 0.129(16) 0.125(14) -0.039(13) 0.039(10) -0.035(10)
C29 0.051(6) 0.141(15) 0.085(8) -0.018(9) 0.022(6) -0.002(8)
C30 0.066(7) 0.104(12) 0.089(8) -0.008(8) 0.024(6) 0.011(7)
C31 0.108(11) 0.103(11) 0.081(9) 0.024(8) 0.041(8) 0.009(9)
C32 0.120(12) 0.107(13) 0.087(10) 0.024(9) 0.044(9) -0.001(10)
C33 0.127(13) 0.100(12) 0.125(14) 0.046(11) 0.056(11) 0.019(10)
C34 0.129(13) 0.070(9) 0.108(12) -0.010(8) 0.061(11) -0.011(8)
C35 0.069(6) 0.062(7) 0.071(7) 0.009(6) 0.023(6) 0.002(5)
C36 0.049(6) 0.074(8) 0.089(8) -0.018(7) 0.017(5) -0.010(5)
C37 0.100(10) 0.068(8) 0.100(10) -0.007(7) 0.032(8) 0.008(7)
C38 0.077(8) 0.086(10) 0.085(9) -0.013(7) 0.027(7) 0.005(7)
C39 0.079(8) 0.127(14) 0.079(8) -0.022(9) 0.036(7) -0.003(8)
C40 0.079(8) 0.092(9) 0.081(8) 0.012(7) 0.029(6) 0.004(7)
Zn02 0.0879(9) 0.0743(9) 0.0644(7) -0.0040(6) 0.0282(6) 0.0006(7)
N11A 0.085(7) 0.076(7) 0.067(6) -0.012(5) 0.024(5) -0.004(6)
N12A 0.087(6) 0.074(7) 0.062(5) -0.003(5) 0.022(5) -0.010(5)
N21A 0.087(7) 0.096(8) 0.064(6) 0.010(6) 0.021(5) 0.001(6)
N22A 0.085(6) 0.121(10) 0.064(6) -0.014(6) 0.027(5) -0.003(7)
N31A 0.089(7) 0.085(8) 0.064(6) 0.000(5) 0.026(5) 0.006(6)
N32A 0.074(6) 0.095(8) 0.066(6) -0.002(5) 0.028(5) 0.000(5)
C11A 0.110(11) 0.093(11) 0.096(10) -0.037(9) 0.029(9) -0.013(8)
C12A 0.108(12) 0.111(13) 0.094(10) -0.028(9) 0.039(9) -0.019(10)
C13A 0.131(14) 0.089(11) 0.114(12) -0.034(10) 0.063(11) -0.020(10)
C14A 0.119(11) 0.081(9) 0.096(10) -0.010(8) 0.048(9) 0.018(8)
C15A 0.093(9) 0.081(8) 0.078(8) -0.001(7) 0.046(7) 0.000(7)
C16A 0.074(7) 0.071(8) 0.074(7) 0.005(6) 0.027(6) -0.003(6)
C17A 0.105(11) 0.099(11) 0.088(10) 0.011(8) 0.035(8) 0.004(9)
C18A 0.077(9) 0.120(14) 0.102(11) 0.016(10) 0.020(8) -0.012(9)
C19A 0.077(8) 0.110(12) 0.082(8) 0.006(9) 0.012(6) -0.008(8)
C20A 0.097(9) 0.096(11) 0.078(8) -0.021(8) 0.022(7) -0.004(8)
C21A 0.098(10) 0.108(11) 0.090(10) 0.018(9) 0.037(8) -0.016(9)
C22A 0.112(13) 0.122(15) 0.111(12) 0.039(11) 0.043(10) 0.015(11)
C23A 0.137(16) 0.093(12) 0.121(14) 0.011(10) 0.059(12) -0.011(10)
C24A 0.106(11) 0.113(13) 0.106(12) -0.017(11) 0.044(10) -0.019(10)
C25A 0.090(9) 0.067(7) 0.083(8) -0.005(6) 0.039(7) -0.001(6)
C26A 0.098(9) 0.071(9) 0.090(9) -0.026(7) 0.025(8) 0.006(7)
C27A 0.089(9) 0.094(11) 0.141(14) -0.005(11) 0.047(9) 0.000(8)
C28A 0.113(12) 0.089(10) 0.112(12) 0.002(10) 0.010(10) 0.021(10)
C29A 0.138(15) 0.111(13) 0.080(9) 0.005(9) 0.031(11) 0.024(11)
C30A 0.110(10) 0.104(12) 0.061(7) 0.002(7) 0.016(7) 0.018(9)
C31A 0.103(10) 0.093(10) 0.084(9) -0.008(8) 0.040(8) -0.005(8)
C32A 0.134(13) 0.130(16) 0.084(10) 0.003(10) 0.065(10) 0.011(11)
C33A 0.146(16) 0.135(17) 0.110(13) 0.025(13) 0.074(12) 0.017(14)
C34A 0.117(12) 0.096(11) 0.117(12) 0.010(9) 0.066(11) 0.005(9)
C35A 0.090(8) 0.068(8) 0.065(7) -0.002(6) 0.024(6) 0.005(6)
C36A 0.069(7) 0.085(9) 0.071(7) -0.010(7) 0.025(6) -0.011(6)
C37A 0.095(9) 0.077(9) 0.106(11) -0.014(8) 0.041(8) 0.011(7)
C38A 0.096(10) 0.107(13) 0.111(12) -0.041(11) 0.024(9) 0.008(9)
C39A 0.106(11) 0.112(13) 0.080(9) -0.029(9) 0.035(8) 0.006(9)
C40A 0.125(12) 0.095(11) 0.078(8) -0.011(8) 0.049(9) -0.004(9)
Cl1 0.097(2) 0.106(3) 0.096(2) -0.015(2) 0.023(2) 0.003(2)
O21A 0.131(12) 0.34(3) 0.192(16) 0.03(2) 0.094(12) 0.060(16)
O22A 0.137(13) 0.114(13) 0.41(4) 0.007(19) 0.001(19) -0.026(11)
O23A 0.47(5) 0.33(4) 0.39(4) -0.22(3) 0.35(4) -0.14(3)
O24A 0.22(2) 0.146(16) 0.28(3) 0.076(19) -0.07(2) 0.013(16)
Cl2 0.192(5) 0.100(3) 0.107(3) 0.003(2) 0.086(3) 0.006(3)
O11A 0.57(6) 0.20(2) 0.182(18) -0.111(18) 0.23(3) -0.16(3)
O12A 0.30(2) 0.128(12) 0.158(13) -0.001(10) 0.139(16) -0.045(14)
O13A 0.25(3) 0.26(4) 0.56(7) 0.04(4) 0.28(4) 0.01(3)
O14A 0.26(2) 0.112(12) 0.142(12) -0.001(10) 0.078(14) -0.012(13)
Cl11 0.0835(18) 0.083(2) 0.111(2) -0.006(2) 0.0474(18) 0.0045(18)
Cl21 0.100(2) 0.106(3) 0.0733(18) 0.0079(18) 0.0343(16) -0.006(2)
O21 0.163(13) 0.38(4) 0.114(9) 0.034(16) 0.063(9) -0.104(18)
O22 0.124(10) 0.24(2) 0.155(13) 0.089(14) -0.022(9) -0.076(12)
O23 0.129(10) 0.203(17) 0.105(9) 0.041(10) 0.007(8) 0.002(11)
O24 0.52(6) 0.19(2) 0.20(2) 0.026(19) 0.21(3) 0.14(3)

loop_
_atom_type_symbol
_atom_type_description
_atom_type_scat_dispersion_real
_atom_type_scat_dispersion_imag
_atom_type_scat_source
C C 0.0033 0.0016 'International Tables Vol C Tables 4.2.6.8 and 6.1.1.4'
H H 0.0000 0.0000 'International Tables Vol C Tables 4.2.6.8 and 6.1.1.4'
Cl Cl 0.1484 0.1585 'International Tables Vol C Tables 4.2.6.8 and 6.1.1.4'
N N 0.0061 0.0033 'International Tables Vol C Tables 4.2.6.8 and 6.1.1.4'
O O 0.0106 0.0060 'International Tables Vol C Tables 4.2.6.8 and 6.1.1.4'
Zn Zn 0.2839 1.4301 'International Tables Vol C Tables 4.2.6.8 and 6.1.1.4'

loop_
_geom_angle_atom_site_label_1
_geom_angle_atom_site_label_2
_geom_angle_atom_site_label_3
_geom_angle
_geom_angle_site_symmetry_1
_geom_angle_site_symmetry_3
_geom_angle_publ_flag
N11 Zn1 N12 76.3(4) . . ?
N11 Zn1 N21 94.8(4) . . ?
N11 Zn1 N31 93.8(4) . . ?
N11 Zn1 N32 163.3(4) . . ?
N12 Zn1 N21 94.1(4) . . ?
N12 Zn1 N32 91.4(4) . . ?
N22 Zn1 N11 94.8(4) . . ?
N22 Zn1 N12 166.2(4) . . ?
N22 Zn1 N21 75.9(4) . . ?
N22 Zn1 N31 98.7(4) . . ?
N22 Zn1 N32 99.3(4) . . ?
N31 Zn1 N12 92.5(4) . . ?
N31 Zn1 N21 170.2(4) . . ?
N31 Zn1 N32 75.3(4) . . ?
N32 Zn1 N21 97.3(4) . . ?
C11 N11 Zn1 125.1(9) . . ?
C15 N11 Zn1 117.0(8) . . ?
C15 N11 C11 117.9(11) . . ?
C16 N12 Zn1 114.8(8) . . ?
C20 N12 Zn1 126.5(8) . . ?
C20 N12 C16 118.6(10) . . ?
C21 N21 Zn1 126.8(10) . . ?
C21 N21 C25 118.2(12) . . ?
C25 N21 Zn1 115.0(8) . . ?
C26 N22 Zn1 118.4(9) . . ?
C26 N22 C30 116.6(12) . . ?
C30 N22 Zn1 125.0(10) . . ?
C31 N31 Zn1 125.9(10) . . ?
C35 N31 Zn1 116.7(7) . . ?
C35 N31 C31 117.4(12) . . ?
C36 N32 Zn1 115.5(8) . . ?
C40 N32 Zn1 123.0(9) . . ?
C40 N32 C36 120.8(12) . . ?
C33 C1 C35 118.3(16) . . ?
N11 C11 C12 122.4(15) . . ?
C13 C12 C11 118.0(16) . . ?
C12 C13 C14 122.5(14) . . ?
C13 C14 C15 117.3(14) . . ?
N11 C15 C14 121.9(13) . . ?
N11 C15 C16 116.3(10) . . ?
C14 C15 C16 121.7(12) . . ?
N12 C16 C15 115.5(10) . . ?
N12 C16 C17 121.0(13) . . ?
C17 C16 C15 123.5(13) . . ?
C16 C17 C18 117.7(15) . . ?
C19 C18 C17 121.0(13) . . ?
C18 C19 C20 117.5(15) . . ?
N12 C20 C19 124.1(14) . . ?
N21 C21 C22 122.4(16) . . ?
C23 C22 C21 120.2(18) . . ?
C22 C23 C34 118.2(17) . . ?
N21 C25 C26 115.5(11) . . ?
C34 C25 N21 122.1(14) . . ?
C34 C25 C26 122.4(14) . . ?
N22 C26 C25 115.1(11) . . ?
N22 C26 C27 123.3(13) . . ?
C27 C26 C25 121.6(13) . . ?
C26 C27 C28 118.9(15) . . ?
C29 C28 C27 119.0(15) . . ?
C28 C29 C30 119.3(15) . . ?
N22 C30 C29 122.7(16) . . ?
N31 C31 C32 121.8(17) . . ?
C33 C32 C31 119.9(16) . . ?
C32 C33 C1 119.6(16) . . ?
C25 C34 C23 118.6(16) . . ?
N31 C35 C1 122.5(11) . . ?
N31 C35 C36 114.5(10) . . ?
C1 C35 C36 122.9(13) . . ?
N32 C36 C35 117.1(11) . . ?
N32 C36 C37 120.5(11) . . ?
C37 C36 C35 122.4(12) . . ?
C38 C37 C36 120.5(14) . . ?
C37 C38 C39 117.6(14) . . ?
C38 C39 C40 119.2(15) . . ?
N32 C40 C39 121.3(15) . . ?
N11A Zn02 N12A 77.5(4) . . ?
N11A Zn02 N22A 94.7(5) . . ?
N11A Zn02 N31A 94.1(5) . . ?
N11A Zn02 N32A 168.6(4) . . ?
N12A Zn02 N31A 91.8(4) . . ?
N21A Zn02 N11A 94.1(5) . . ?
N21A Zn02 N12A 99.3(4) . . ?
N21A Zn02 N22A 77.2(5) . . ?
N21A Zn02 N31A 167.5(5) . . ?
N21A Zn02 N32A 95.4(5) . . ?
N22A Zn02 N12A 171.3(5) . . ?
N22A Zn02 N31A 92.7(5) . . ?
N32A Zn02 N12A 94.8(4) . . ?
N32A Zn02 N22A 93.5(4) . . ?
N32A Zn02 N31A 77.7(4) . . ?
C11A N11A Zn02 124.8(11) . . ?
C11A N11A C15A 119.3(13) . . ?
C15A N11A Zn02 115.8(9) . . ?
C16A N12A Zn02 114.3(8) . . ?
C20A N12A Zn02 125.8(10) . . ?
C20A N12A C16A 118.5(12) . . ?
C21A N21A Zn02 125.9(11) . . ?
C21A N21A C25A 118.2(13) . . ?
C25A N21A Zn02 115.9(9) . . ?
C26A N22A Zn02 113.8(9) . . ?
C26A N22A C30A 117.3(13) . . ?
C30A N22A Zn02 127.7(11) . . ?
C31A N31A Zn02 124.6(11) . . ?
C31A N31A C35A 120.7(13) . . ?
C35A N31A Zn02 114.4(9) . . ?
C36A N32A Zn02 116.2(8) . . ?
C36A N32A C40A 116.5(14) . . ?
C40A N32A Zn02 126.8(11) . . ?
N11A C11A C12A 120.9(17) . . ?
C13A C12A C11A 120.1(16) . . ?
C12A C13A C14A 118.2(16) . . ?
C15A C14A C13A 121.5(17) . . ?
N11A C15A C16A 114.9(12) . . ?
C14A C15A N11A 119.7(14) . . ?
C14A C15A C16A 125.3(14) . . ?
N12A C16A C15A 117.0(11) . . ?
N12A C16A C17A 123.2(13) . . ?
C17A C16A C15A 119.7(13) . . ?
C18A C17A C16A 116.6(17) . . ?
C19A C18A C17A 122.0(16) . . ?
C18A C19A C20A 117.2(14) . . ?
N12A C20A C19A 122.6(15) . . ?
N21A C21A C22A 122.6(16) . . ?
C23A C22A C21A 119.4(17) . . ?
C22A C23A C24A 119.0(18) . . ?
C25A C24A C23A 120.7(18) . . ?
N21A C25A C26A 114.7(13) . . ?
C24A C25A N21A 119.7(14) . . ?
C24A C25A C26A 125.3(14) . . ?
N22A C26A C25A 117.2(12) . . ?
N22A C26A C27A 124.3(15) . . ?
C27A C26A C25A 118.5(15) . . ?
C26A C27A C28A 114.1(17) . . ?
C29A C28A C27A 122.0(16) . . ?
C28A C29A C30A 117.9(17) . . ?
N22A C30A C29A 124.1(17) . . ?
N31A C31A C32A 120.0(16) . . ?
C33A C32A C31A 119.9(16) . . ?
C32A C33A C34A 119(2) . . ?
C35A C34A C33A 120.7(19) . . ?
N31A C35A C34A 119.0(14) . . ?
N31A C35A C36A 115.4(12) . . ?
C34A C35A C36A 125.5(13) . . ?
N32A C36A C35A 115.3(12) . . ?
N32A C36A C37A 124.8(13) . . ?
C37A C36A C35A 119.8(14) . . ?
C38A C37A C36A 118.8(17) . . ?
C37A C38A C39A 119.7(16) . . ?
C40A C39A C38A 116.2(15) . . ?
N32A C40A C39A 124.0(17) . . ?
O22A Cl1 O21A 107.7(18) . . ?
O22A Cl1 O24A 105.6(15) . . ?
O23A Cl1 O21A 104(2) . . ?
O23A Cl1 O22A 122(2) . . ?
O23A Cl1 O24A 105(3) . . ?
O24A Cl1 O21A 113(2) . . ?
O11A Cl2 O12A 121.3(15) . . ?
O11A Cl2 O13A 103(2) . . ?
O11A Cl2 O14A 116.8(16) . . ?
O12A Cl2 O13A 107(2) . . ?
O12A Cl2 O14A 111.4(13) . . ?
O14A Cl2 O13A 92.6(18) . . ?
O12 Cl11 O11 123(3) . . ?
O13 Cl11 O11 99(3) . . ?
O13 Cl11 O12 102(3) . . ?
O14 Cl11 O11 131(3) . . ?
O14 Cl11 O12 94(3) . . ?
O14 Cl11 O13 104(2) . . ?
O11D Cl11 O13D 109(3) . . ?
O12D Cl11 O11D 38(3) . . ?
O12D Cl11 O13D 77(3) . . ?
O14D Cl11 O11D 104(5) . . ?
O14D Cl11 O12D 140(5) . . ?
O14D Cl11 O13D 122(5) . . ?
O12D O11D Cl11 69(5) . . ?
O11D O12D Cl11 73(5) . . ?
O21 Cl21 O22 109.7(12) . . ?
O21 Cl21 O23 114.6(13) . . ?
O21 Cl21 O24 107(2) . . ?
O22 Cl21 O23 107.5(11) . . ?
O24 Cl21 O22 108(2) . . ?
O24 Cl21 O23 109.4(14) . . ?

loop_
_geom_bond_atom_site_label_1
_geom_bond_atom_site_label_2
_geom_bond_distance
_geom_bond_site_symmetry_2
_geom_bond_publ_flag
Zn1 N11 2.135(10) . ?
Zn1 N12 2.168(9) . ?
Zn1 N21 2.198(10) . ?
Zn1 N22 2.124(10) . ?
Zn1 N31 2.163(10) . ?
Zn1 N32 2.174(10) . ?
N11 C11 1.357(18) . ?
N11 C15 1.327(15) . ?
N12 C16 1.367(16) . ?
N12 C20 1.341(17) . ?
N21 C21 1.296(18) . ?
N21 C25 1.334(17) . ?
N22 C26 1.319(18) . ?
N22 C30 1.365(17) . ?
N31 C31 1.360(18) . ?
N31 C35 1.329(16) . ?
N32 C36 1.306(16) . ?
N32 C40 1.303(17) . ?
C1 C33 1.36(3) . ?
C1 C35 1.39(2) . ?
C11 C12 1.39(2) . ?
C12 C13 1.30(2) . ?
C13 C14 1.38(2) . ?
C14 C15 1.398(18) . ?
C15 C16 1.479(18) . ?
C16 C17 1.395(19) . ?
C17 C18 1.43(2) . ?
C18 C19 1.35(2) . ?
C19 C20 1.38(2) . ?
C21 C22 1.36(2) . ?
C22 C23 1.29(3) . ?
C23 C34 1.42(3) . ?
C25 C26 1.525(19) . ?
C25 C34 1.32(2) . ?
C26 C27 1.365(18) . ?
C27 C28 1.39(3) . ?
C28 C29 1.34(3) . ?
C29 C30 1.37(2) . ?
C31 C32 1.36(2) . ?
C32 C33 1.35(3) . ?
C35 C36 1.500(3) . ?
C36 C37 1.396(19) . ?
C37 C38 1.35(2) . ?
C38 C39 1.38(2) . ?
C39 C40 1.40(2) . ?
Zn02 N11A 2.136(11) . ?
Zn02 N12A 2.175(11) . ?
Zn02 N21A 2.127(12) . ?
Zn02 N22A 2.157(11) . ?
Zn02 N31A 2.175(12) . ?
Zn02 N32A 2.139(12) . ?
N11A C11A 1.318(19) . ?
N11A C15A 1.377(18) . ?
N12A C16A 1.348(17) . ?
N12A C20A 1.309(17) . ?
N21A C21A 1.30(2) . ?
N21A C25A 1.367(18) . ?
N22A C26A 1.35(2) . ?
N22A C30A 1.360(19) . ?
N31A C31A 1.325(18) . ?
N31A C35A 1.327(18) . ?
N32A C36A 1.316(18) . ?
N32A C40A 1.318(18) . ?
C11A C12A 1.41(2) . ?
C12A C13A 1.35(3) . ?
C13A C14A 1.37(2) . ?
C14A C15A 1.36(2) . ?
C15A C16A 1.50(2) . ?
C16A C17A 1.39(2) . ?
C17A C18A 1.37(2) . ?
C18A C19A 1.36(3) . ?
C19A C20A 1.41(2) . ?
C21A C22A 1.38(2) . ?
C22A C23A 1.31(3) . ?
C23A C24A 1.37(3) . ?
C24A C25A 1.35(2) . ?
C25A C26A 1.48(2) . ?
C26A C27A 1.43(2) . ?
C27A C28A 1.45(3) . ?
C28A C29A 1.37(3) . ?
C29A C30A 1.39(2) . ?
C31A C32A 1.38(3) . ?
C32A C33A 1.31(3) . ?
C33A C34A 1.36(2) . ?
C34A C35A 1.36(2) . ?
C35A C36A 1.562(19) . ?
C36A C37A 1.36(2) . ?
C37A C38A 1.33(2) . ?
C38A C39A 1.40(3) . ?
C39A C40A 1.40(2) . ?
Cl1 O21A 1.406(16) . ?
Cl1 O22A 1.335(18) . ?
Cl1 O23A 1.31(2) . ?
Cl1 O24A 1.335(19) . ?
Cl2 O11A 1.294(17) . ?
Cl2 O12A 1.355(16) . ?
Cl2 O13A 1.44(4) . ?
Cl2 O14A 1.382(19) . ?
Cl11 O11 1.58(5) . ?
Cl11 O12 1.46(5) . ?
Cl11 O13 1.34(4) . ?
Cl11 O14 1.32(4) . ?
Cl11 O11D 1.53(5) . ?
Cl11 O12D 1.50(6) . ?
Cl11 O13D 1.55(5) . ?
Cl11 O14D 1.44(11) . ?
O11D O12D 0.99(7) . ?
Cl21 O21 1.364(14) . ?
Cl21 O22 1.411(15) . ?
Cl21 O23 1.421(15) . ?
Cl21 O24 1.37(2) . ?

loop_
_geom_torsion_atom_site_label_1
_geom_torsion_atom_site_label_2
_geom_torsion_atom_site_label_3
_geom_torsion_atom_site_label_4
_geom_torsion
_geom_torsion_site_symmetry_1
_geom_torsion_site_symmetry_2
_geom_torsion_site_symmetry_3
_geom_torsion_site_symmetry_4
_geom_torsion_publ_flag
Zn1 N11 C11 C12 -178.0(11) . . . . ?
Zn1 N11 C15 C14 176.7(11) . . . . ?
Zn1 N11 C15 C16 -0.8(14) . . . . ?
Zn1 N12 C16 C15 -1.9(13) . . . . ?
Zn1 N12 C16 C17 178.0(11) . . . . ?
Zn1 N12 C20 C19 -179.1(11) . . . . ?
Zn1 N21 C21 C22 173.9(13) . . . . ?
Zn1 N21 C25 C26 3.2(13) . . . . ?
Zn1 N21 C25 C34 -179.5(11) . . . . ?
Zn1 N22 C26 C25 -0.3(14) . . . . ?
Zn1 N22 C26 C27 179.1(10) . . . . ?
Zn1 N22 C30 C29 -178.2(10) . . . . ?
Zn1 N31 C31 C32 173.2(13) . . . . ?
Zn1 N31 C35 C1 -172.3(11) . . . . ?
Zn1 N31 C35 C36 4.3(13) . . . . ?
Zn1 N32 C36 C35 -9.5(13) . . . . ?
Zn1 N32 C36 C37 171.3(10) . . . . ?
Zn1 N32 C40 C39 -170.5(10) . . . . ?
N11 C11 C12 C13 3(2) . . . . ?
N11 C15 C16 N12 1.9(16) . . . . ?
N11 C15 C16 C17 -178.1(13) . . . . ?
N12 C16 C17 C18 1(2) . . . . ?
N21 C21 C22 C23 8(3) . . . . ?
N21 C25 C26 N22 -2.0(16) . . . . ?
N21 C25 C26 C27 178.6(12) . . . . ?
N21 C25 C34 C23 3(2) . . . . ?
N22 C26 C27 C28 -1(2) . . . . ?
N31 C31 C32 C33 6(3) . . . . ?
N31 C35 C36 N32 3.6(15) . . . . ?
N31 C35 C36 C37 -177.2(12) . . . . ?
N32 C36 C37 C38 -2(2) . . . . ?
C1 C35 C36 N32 -179.9(12) . . . . ?
C1 C35 C36 C37 -1(2) . . . . ?
C11 N11 C15 C14 -0.7(19) . . . . ?
C11 N11 C15 C16 -178.3(11) . . . . ?
C11 C12 C13 C14 -3(3) . . . . ?
C12 C13 C14 C15 2(3) . . . . ?
C13 C14 C15 N11 0(2) . . . . ?
C13 C14 C15 C16 177.6(13) . . . . ?
C14 C15 C16 N12 -175.7(12) . . . . ?
C14 C15 C16 C17 4(2) . . . . ?
C15 N11 C11 C12 -1(2) . . . . ?
C15 C16 C17 C18 -178.9(13) . . . . ?
C16 N12 C20 C19 0(2) . . . . ?
C16 C17 C18 C19 0(2) . . . . ?
C17 C18 C19 C20 -1(2) . . . . ?
C18 C19 C20 N12 1(2) . . . . ?
C20 N12 C16 C15 179.2(11) . . . . ?
C20 N12 C16 C17 -0.9(19) . . . . ?
C21 N21 C25 C26 -177.7(12) . . . . ?
C21 N21 C25 C34 0(2) . . . . ?
C21 C22 C23 C34 -6(3) . . . . ?
C22 C23 C34 C25 0(3) . . . . ?
C25 N21 C21 C22 -5(2) . . . . ?
C25 C26 C27 C28 178.6(13) . . . . ?
C26 N22 C30 C29 4(2) . . . . ?
C26 C25 C34 C23 179.9(13) . . . . ?
C26 C27 C28 C29 4(2) . . . . ?
C27 C28 C29 C30 -3(3) . . . . ?
C28 C29 C30 N22 -1(2) . . . . ?
C30 N22 C26 C25 177.5(11) . . . . ?
C30 N22 C26 C27 -3.1(19) . . . . ?
C31 N31 C35 C1 6(2) . . . . ?
C31 N31 C35 C36 -177.1(11) . . . . ?
C31 C32 C33 C1 -6(3) . . . . ?
C33 C1 C35 N31 -7(2) . . . . ?
C33 C1 C35 C36 176.4(14) . . . . ?
C34 C25 C26 N22 -179.3(13) . . . . ?
C34 C25 C26 C27 1.4(19) . . . . ?
C35 N31 C31 C32 -5(2) . . . . ?
C35 C1 C33 C32 7(3) . . . . ?
C35 C36 C37 C38 179.1(13) . . . . ?
C36 N32 C40 C39 -0.3(19) . . . . ?
C36 C37 C38 C39 3(2) . . . . ?
C37 C38 C39 C40 -3(2) . . . . ?
C38 C39 C40 N32 2(2) . . . . ?
C40 N32 C36 C35 179.5(11) . . . . ?
C40 N32 C36 C37 0.3(18) . . . . ?
Zn02 N11A C11A C12A 176.2(13) . . . . ?
Zn02 N11A C15A C14A -173.2(11) . . . . ?
Zn02 N11A C15A C16A 4.6(15) . . . . ?
Zn02 N12A C16A C15A 8.7(14) . . . . ?
Zn02 N12A C16A C17A -167.0(11) . . . . ?
Zn02 N12A C20A C19A 165.9(11) . . . . ?
Zn02 N21A C21A C22A 173.2(15) . . . . ?
Zn02 N21A C25A C24A -178.0(12) . . . . ?
Zn02 N21A C25A C26A -3.0(15) . . . . ?
Zn02 N22A C26A C25A 11.9(15) . . . . ?
Zn02 N22A C26A C27A -170.3(12) . . . . ?
Zn02 N22A C30A C29A 173.7(13) . . . . ?
Zn02 N31A C31A C32A 174.2(12) . . . . ?
Zn02 N31A C35A C34A -173.8(11) . . . . ?
Zn02 N31A C35A C36A 9.3(14) . . . . ?
Zn02 N32A C36A C35A 7.3(14) . . . . ?
Zn02 N32A C36A C37A -174.2(11) . . . . ?
Zn02 N32A C40A C39A 172.6(12) . . . . ?
N11A C11A C12A C13A -2(3) . . . . ?
N11A C15A C16A N12A -9.0(17) . . . . ?
N11A C15A C16A C17A 166.8(13) . . . . ?
N12A C16A C17A C18A -1(2) . . . . ?
N21A C21A C22A C23A 7(3) . . . . ?
N21A C25A C26A N22A -6.1(18) . . . . ?
N21A C25A C26A C27A 176.0(13) . . . . ?
N22A C26A C27A C28A -3(2) . . . . ?
N31A C31A C32A C33A -5(3) . . . . ?
N31A C35A C36A N32A -11.3(17) . . . . ?
N31A C35A C36A C37A 170.2(13) . . . . ?
N32A C36A C37A C38A 1(2) . . . . ?
C11A N11A C15A C14A 4(2) . . . . ?
C11A N11A C15A C16A -178.2(13) . . . . ?
C11A C12A C13A C14A 2(3) . . . . ?
C12A C13A C14A C15A 2(3) . . . . ?
C13A C14A C15A N11A -5(2) . . . . ?
C13A C14A C15A C16A 177.9(15) . . . . ?
C14A C15A C16A N12A 168.7(14) . . . . ?
C14A C15A C16A C17A -16(2) . . . . ?
C15A N11A C11A C12A -1(2) . . . . ?
C15A C16A C17A C18A -176.2(14) . . . . ?
C16A N12A C20A C19A 0(2) . . . . ?
C16A C17A C18A C19A 1(2) . . . . ?
C17A C18A C19A C20A 0(3) . . . . ?
C18A C19A C20A N12A 0(2) . . . . ?
C20A N12A C16A C15A 175.7(12) . . . . ?
C20A N12A C16A C17A 0(2) . . . . ?
C21A N21A C25A C24A 0(2) . . . . ?
C21A N21A C25A C26A 175.1(14) . . . . ?
C21A C22A C23A C24A -4(3) . . . . ?
C22A C23A C24A C25A 0(3) . . . . ?
C23A C24A C25A N21A 2(2) . . . . ?
C23A C24A C25A C26A -172.2(15) . . . . ?
C24A C25A C26A N22A 168.5(15) . . . . ?
C24A C25A C26A C27A -9(2) . . . . ?
C25A N21A C21A C22A -5(3) . . . . ?
C25A C26A C27A C28A 174.7(14) . . . . ?
C26A N22A C30A C29A 7(2) . . . . ?
C26A C27A C28A C29A 3(3) . . . . ?
C27A C28A C29A C30A 1(3) . . . . ?
C28A C29A C30A N22A -7(3) . . . . ?
C30A N22A C26A C25A -179.5(13) . . . . ?
C30A N22A C26A C27A -2(2) . . . . ?
C31A N31A C35A C34A 0(2) . . . . ?
C31A N31A C35A C36A -176.5(12) . . . . ?
C31A C32A C33A C34A 9(3) . . . . ?
C32A C33A C34A C35A -8(3) . . . . ?
C33A C34A C35A N31A 3(2) . . . . ?
C33A C34A C35A C36A 179.7(16) . . . . ?
C34A C35A C36A N32A 172.0(14) . . . . ?
C34A C35A C36A C37A -7(2) . . . . ?
C35A N31A C31A C32A 1(2) . . . . ?
C35A C36A C37A C38A 179.7(13) . . . . ?
C36A N32A C40A C39A 1(2) . . . . ?
C36A C37A C38A C39A 0(2) . . . . ?
C37A C38A C39A C40A 0(2) . . . . ?
C38A C39A C40A N32A 0(3) . . . . ?
C40A N32A C36A C35A 180.0(12) . . . . ?
C40A N32A C36A C37A -2(2) . . . . ?
O13D Cl11 O11D O12D -36(6) . . . . ?
O13D Cl11 O12D O11D 146(5) . . . . ?
O14D Cl11 O11D O12D -167(6) . . . . ?
O14D Cl11 O12D O11D 20(10) . . . . ?

loop_
_smtbx_masks_void_nr
_smtbx_masks_void_average_x
_smtbx_masks_void_average_y
_smtbx_masks_void_average_z
_smtbx_masks_void_volume
_smtbx_masks_void_count_electrons
_smtbx_masks_void_content
1 0.027 0.582 0.276 65.1 15.6 ?
2 -0.027 0.582 0.724 65.1 15.5 ?
3 0.000 0.742 0.500 50.3 13.8 ?
4 0.244 0.440 0.997 20.0 1.4 ?
5 0.256 0.940 0.003 20.0 1.4 ?
6 0.473 0.082 0.724 65.1 15.5 ?
7 0.527 0.082 0.276 65.1 15.6 ?
8 0.500 0.242 0.500 50.3 13.8 ?
9 0.756 0.440 0.003 20.0 1.4 ?
10 0.744 0.940 0.997 20.0 1.4 ?
